data_7231635
loop_
_publ_author_name
'Wang, Fu-Rong'
'Li, Zi-Yan'
'Wei, Dong-Hui'
'Niu, Yun-Yin'
'Hou, Hong-Wei'
'Wu, Ben-Lai'

_publ_section_title
;
 The conformational behavior of multivalent tris(imidazolium)cyclophanes
 in the hybrids with metal (pseudo)halides or polyoxometalates
;
_journal_issue 44
_journal_name_full CrystEngComm
_journal_page_first 7184
_journal_paper_doi 10.1039/C8CE01372A
_journal_volume 20
_journal_year 2018
_chemical_formula_moiety '2(Br), C33 H39 N6, 2(H2 O), I'
_chemical_formula_sum 'C33 H43 Br2 I N6 O2'
_chemical_formula_weight 842.45
_space_group_crystal_system monoclinic
_space_group_IT_number 11
_space_group_name_Hall '-P 2yb'
_space_group_name_H-M_alt 'P 1 21/m 1'
_symmetry_space_group_name_Hall '-P 2yb'
_symmetry_space_group_name_H-M 'P 1 21/m 1'
_atom_sites_solution_hydrogens mixed
_atom_sites_solution_primary direct
_audit_creation_date 2018-04-28
_audit_creation_method
;
Olex2 1.2
(compiled 2018.04.18 svn.r3501 for OlexSys, GUI svn.r5488)
;
_audit_update_record
;
2018-07-04 deposited with the CCDC.
2018-10-12 downloaded from the CCDC.
;
_cell_angle_alpha 90
_cell_angle_beta 115.604(7)
_cell_angle_gamma 90
_cell_formula_units_Z 2
_cell_length_a 10.0714(5)
_cell_length_b 17.5006(5)
_cell_length_c 10.6518(6)
_cell_measurement_reflns_used 2091
_cell_measurement_temperature 293(2)
_cell_measurement_theta_max 25.0510
_cell_measurement_theta_min 3.6960
_cell_volume 1693.08(17)
_computing_cell_refinement
;
CrysAlisPro, Agilent Technologies,
Version 1.171.37.35 (release 13-08-2014 CrysAlis171 .NET)
(compiled Aug 13 2014,18:06:01)
;
_computing_data_collection
;
CrysAlisPro, Agilent Technologies,
Version 1.171.37.35 (release 13-08-2014 CrysAlis171 .NET)
(compiled Aug 13 2014,18:06:01)
;
_computing_data_reduction
;
CrysAlisPro, Agilent Technologies,
Version 1.171.37.35 (release 13-08-2014 CrysAlis171 .NET)
(compiled Aug 13 2014,18:06:01)
;
_computing_molecular_graphics 'Olex2 (Dolomanov et al., 2009)'
_computing_publication_material 'Olex2 (Dolomanov et al., 2009)'
_computing_structure_refinement 'ShelXL (Sheldrick, 2015)'
_computing_structure_solution 'ShelXS (Sheldrick, 2008)'
_diffrn_ambient_temperature 293(2)
_diffrn_detector 'CCD plate'
_diffrn_detector_area_resol_mean 16.2312
_diffrn_detector_type Eos
_diffrn_measured_fraction_theta_full 0.997
_diffrn_measured_fraction_theta_max 0.997
_diffrn_measurement_details
;
#__ type_ start__ end____ width___ exp.time_
  1 omega   20.00   84.00   1.0000   10.0000
omega____ theta____ kappa____ phi______ frames
    -       18.0661   57.0000   30.0000 64

#__ type_ start__ end____ width___ exp.time_
  2 omega   26.00   84.00   1.0000   10.0000
omega____ theta____ kappa____ phi______ frames
    -       18.0661   57.0000  150.0000 58

#__ type_ start__ end____ width___ exp.time_
  3 omega  -15.00   45.00   1.0000   10.0000
omega____ theta____ kappa____ phi______ frames
    -       18.0661  -19.0000 -180.0000 60

#__ type_ start__ end____ width___ exp.time_
  4 omega   23.00   57.00   1.0000   10.0000
omega____ theta____ kappa____ phi______ frames
    -       18.0661  -99.0000 -120.0000 34
;
_diffrn_measurement_device 'four-circle diffractometer'
_diffrn_measurement_device_type 'Xcalibur, Eos, Gemini'
_diffrn_measurement_method '\w scans'
_diffrn_orient_matrix_UB_11 0.0776124000
_diffrn_orient_matrix_UB_12 0.0025471000
_diffrn_orient_matrix_UB_13 0.0254238000
_diffrn_orient_matrix_UB_21 0.0063890000
_diffrn_orient_matrix_UB_22 0.0073649000
_diffrn_orient_matrix_UB_23 0.0679469000
_diffrn_orient_matrix_UB_31 0.0060906000
_diffrn_orient_matrix_UB_32 -0.0397131000
_diffrn_orient_matrix_UB_33 0.0141898000
_diffrn_radiation_monochromator graphite
_diffrn_radiation_probe x-ray
_diffrn_radiation_type MoK\a
_diffrn_radiation_wavelength 0.71073
_diffrn_reflns_av_R_equivalents 0.0374
_diffrn_reflns_av_unetI/netI 0.0620
_diffrn_reflns_Laue_measured_fraction_full 0.997
_diffrn_reflns_Laue_measured_fraction_max 0.997
_diffrn_reflns_limit_h_max 12
_diffrn_reflns_limit_h_min -12
_diffrn_reflns_limit_k_max 20
_diffrn_reflns_limit_k_min -21
_diffrn_reflns_limit_l_max 8
_diffrn_reflns_limit_l_min -13
_diffrn_reflns_number 7436
_diffrn_reflns_point_group_measured_fraction_full 0.997
_diffrn_reflns_point_group_measured_fraction_max 0.997
_diffrn_reflns_theta_full 25.242
_diffrn_reflns_theta_max 26.369
_diffrn_reflns_theta_min 3.292
_diffrn_source 'Enhance (Mo) X-ray Source'
_exptl_absorpt_coefficient_mu 3.345
_exptl_absorpt_correction_T_max 1.00000
_exptl_absorpt_correction_T_min 0.84148
_exptl_absorpt_correction_type multi-scan
_exptl_absorpt_process_details
;
CrysAlisPro, Agilent Technologies,
Version 1.171.37.35 (release 13-08-2014 CrysAlis171 .NET)
(compiled Aug 13 2014,18:06:01)
Empirical absorption correction using spherical harmonics,
 implemented in SCALE3 ABSPACK scaling algorithm.
;
_exptl_crystal_colour yellow
_exptl_crystal_colour_primary yellow
_exptl_crystal_density_diffrn 1.653
_exptl_crystal_description prism
_exptl_crystal_F_000 844
_exptl_crystal_size_max 0.14
_exptl_crystal_size_mid 0.11
_exptl_crystal_size_min 0.1
_refine_diff_density_max 0.621
_refine_diff_density_min -0.579
_refine_diff_density_rms 0.099
_refine_ls_extinction_method none
_refine_ls_goodness_of_fit_ref 1.033
_refine_ls_hydrogen_treatment mixed
_refine_ls_matrix_type full
_refine_ls_number_parameters 217
_refine_ls_number_reflns 3569
_refine_ls_number_restraints 2
_refine_ls_restrained_S_all 1.033
_refine_ls_R_factor_all 0.0846
_refine_ls_R_factor_gt 0.0534
_refine_ls_shift/su_max 0.001
_refine_ls_shift/su_mean 0.000
_refine_ls_structure_factor_coef Fsqd
_refine_ls_weighting_details 'w=1/[\s^2^(Fo^2^)+(0.0441P)^2^+2.1976P] where P=(Fo^2^+2Fc^2^)/3'
_refine_ls_weighting_scheme calc
_refine_ls_wR_factor_gt 0.1080
_refine_ls_wR_factor_ref 0.1223
_reflns_Friedel_coverage 0.000
_reflns_number_gt 2482
_reflns_number_total 3569
_reflns_threshold_expression 'I > 2\s(I)'
_cod_data_source_file c8ce01372a2.cif
_cod_data_source_block nyy2018042401
_cod_depositor_comments 'Adding full bibliography for 7231632--7231641.cif.'
_cod_original_cell_volume 1693.09(16)
_cod_database_code 7231635
_shelx_shelxl_version_number 2014/7
_chemical_oxdiff_formula C15H15O3N2Cu1I1
_chemical_oxdiff_usercomment 1
_shelx_space_group_comment
;
The symmetry employed for this shelxl refinement is uniquely defined
by the following loop, which should always be used as a source of
symmetry information in preference to the above space-group names.
They are only intended as comments.
;
_shelx_estimated_absorpt_t_max 0.731
_shelx_estimated_absorpt_t_min 0.652
_reflns_odcompleteness_completeness 99.64
_reflns_odcompleteness_iscentric 1
_reflns_odcompleteness_theta 26.32
_olex2_refinement_description
;
1. Fixed Uiso
 At 1.2 times of:
  All C(H) groups, All C(H,H) groups
 At 1.5 times of:
  All C(H,H,H) groups, All O(H,H) groups
2. Restrained distances
 O1-H1A
 0.9 with sigma of 0.02
 O1-H1B
 0.9 with sigma of 0.02
3. Uiso/Uaniso restraints and constraints
Uanis(I1) = Uanis(I1A)
4. Others
 Sof(I1A)=0.5*(1-FVAR(2))
 Sof(I1)=0.5*FVAR(2)
5.a Secondary CH2 refined with riding coordinates:
 C7(H7A,H7B), C9(H9A,H9B), C11(H11A,H11B)
5.b Aromatic/amide H refined with riding coordinates:
 C13(H13), C14(H14), C15(H15), C16(H16), C17(H17), C18(H18)
5.c Idealised Me refined as rotating group:
 C8(H8A,H8B,H8C), C10(H10A,H10B,H10C), C12(H12A,H12B,H12C)
;
_olex2_submission_special_instructions 'No special instructions were received'

loop_
_space_group_symop_operation_xyz
'x, y, z'
'-x, y+1/2, -z'
'-x, -y, -z'
'x, -y-1/2, z'

loop_
_atom_site_label
_atom_site_type_symbol
_atom_site_fract_x
_atom_site_fract_y
_atom_site_fract_z
_atom_site_U_iso_or_equiv
_atom_site_adp_type
_atom_site_occupancy
_atom_site_site_symmetry_order
_atom_site_calc_flag
_atom_site_refinement_flags_posn
_atom_site_refinement_flags_adp
_atom_site_refinement_flags_occupancy
_atom_site_disorder_assembly
_atom_site_disorder_group
Br1 Br 0.90066(7) 0.54757(3) 0.73632(6) 0.04382(19) Uani 1 1 d . . . . .
C1 C 0.2970(5) 0.3979(2) 0.9170(5) 0.0257(10) Uani 1 1 d . . . . .
C2 C 0.2994(5) 0.3997(2) 0.7869(5) 0.0271(10) Uani 1 1 d . . . . .
C3 C 0.4369(5) 0.3987(2) 0.7806(5) 0.0264(10) Uani 1 1 d . . . . .
C4 C 0.5697(5) 0.3984(2) 0.9020(5) 0.0294(11) Uani 1 1 d . . . . .
C5 C 0.5638(5) 0.3974(2) 1.0329(5) 0.0268(11) Uani 1 1 d . . . . .
C6 C 0.4287(5) 0.3963(2) 1.0412(5) 0.0252(10) Uani 1 1 d . . . . .
C7 C 0.1514(5) 0.3913(2) 0.9276(5) 0.0292(11) Uani 1 1 d . . . . .
H7A H 0.1519 0.4253 0.9998 0.035 Uiso 1 1 calc R . . . .
H7B H 0.0712 0.4064 0.8401 0.035 Uiso 1 1 calc R . . . .
C8 C 0.1570(6) 0.3982(3) 0.6545(5) 0.0413(13) Uani 1 1 d . . . . .
H8A H 0.1003 0.4431 0.6503 0.062 Uiso 1 1 calc GR . . . .
H8B H 0.1014 0.3535 0.6539 0.062 Uiso 1 1 calc GR . . . .
H8C H 0.1789 0.3972 0.5753 0.062 Uiso 1 1 calc GR . . . .
C9 C 0.4392(6) 0.3924(3) 0.6393(5) 0.0346(12) Uani 1 1 d . . . . .
H9A H 0.3648 0.4257 0.5732 0.041 Uiso 1 1 calc R . . . .
H9B H 0.5345 0.4084 0.6466 0.041 Uiso 1 1 calc R . . . .
C10 C 0.7166(6) 0.3962(3) 0.8942(6) 0.0473(15) Uani 1 1 d . . . . .
H10A H 0.7196 0.3526 0.8409 0.071 Uiso 1 1 calc GR . . . .
H10B H 0.7948 0.3927 0.9866 0.071 Uiso 1 1 calc GR . . . .
H10C H 0.7283 0.4420 0.8504 0.071 Uiso 1 1 calc GR . . . .
C11 C 0.7060(5) 0.3930(2) 1.1658(5) 0.0334(12) Uani 1 1 d . . . . .
H11A H 0.7823 0.4217 1.1540 0.040 Uiso 1 1 calc R . . . .
H11B H 0.6913 0.4158 1.2418 0.040 Uiso 1 1 calc R . . . .
C12 C 0.4248(6) 0.3893(3) 1.1810(5) 0.0374(12) Uani 1 1 d . . . . .
H12A H 0.4452 0.3374 1.2130 0.056 Uiso 1 1 calc GR . . . .
H12B H 0.3290 0.4035 1.1720 0.056 Uiso 1 1 calc GR . . . .
H12C H 0.4976 0.4224 1.2468 0.056 Uiso 1 1 calc GR . . . .
C13 C 0.0685(6) 0.2888(3) 1.0476(5) 0.0323(11) Uani 1 1 d . . . . .
H13 H 0.0339 0.3203 1.0973 0.039 Uiso 1 1 calc R . . . .
C14 C 0.1628(7) 0.2500 0.9081(7) 0.0274(15) Uani 1 2 d S T P . .
H14 H 0.2036 0.2500 0.8447 0.033 Uiso 1 2 calc RS T P . .
C15 C 0.3344(7) 0.2890(3) 0.4538(6) 0.0451(14) Uani 1 1 d . . . . .
H15 H 0.2910 0.3206 0.3764 0.054 Uiso 1 1 calc R . . . .
C16 C 0.4564(8) 0.2500 0.6683(7) 0.0314(16) Uani 1 2 d S T P . .
H16 H 0.5124 0.2500 0.7643 0.038 Uiso 1 2 calc RS T P . .
C17 C 0.6747(8) 0.2500 1.1425(8) 0.0368(18) Uani 1 2 d S T P . .
H17 H 0.5790 0.2500 1.0723 0.044 Uiso 1 2 calc RS T P . .
C18 C 0.8870(6) 0.2888(3) 1.2997(5) 0.0395(13) Uani 1 1 d . . . . .
H18 H 0.9638 0.3203 1.3569 0.047 Uiso 1 1 calc R . . . .
N1 N 0.1292(4) 0.3122(2) 0.9606(4) 0.0256(9) Uani 1 1 d . . . . .
N2 N 0.4101(5) 0.3120(2) 0.5889(4) 0.0289(9) Uani 1 1 d . . . . .
N3 N 0.7536(4) 0.3122(2) 1.2003(4) 0.0277(9) Uani 1 1 d . . . . .
O1 O 0.7161(9) 0.4310(3) 0.4829(6) 0.117(2) Uani 1 1 d D . . . .
H1A H 0.786(9) 0.448(6) 0.563(6) 0.175 Uiso 1 1 d DR . . . .
H1B H 0.738(13) 0.382(2) 0.510(12) 0.175 Uiso 1 1 d DR . . . .
I1 I 0.2007(3) 0.7500 0.3684(4) 0.0624(5) Uani 0.926(10) 2 d S T P A 1
I1A I 0.244(3) 0.7500 0.426(4) 0.0624(5) Uani 0.074(10) 2 d S T P A 2

loop_
_atom_site_aniso_label
_atom_site_aniso_U_11
_atom_site_aniso_U_22
_atom_site_aniso_U_33
_atom_site_aniso_U_23
_atom_site_aniso_U_13
_atom_site_aniso_U_12
Br1 0.0473(4) 0.0362(3) 0.0498(4) 0.0021(2) 0.0227(3) 0.0061(3)
C1 0.032(3) 0.010(2) 0.037(3) 0.0023(19) 0.017(2) 0.0007(19)
C2 0.031(3) 0.017(2) 0.033(3) 0.0033(19) 0.014(2) 0.003(2)
C3 0.034(3) 0.014(2) 0.033(3) 0.0029(19) 0.017(2) 0.000(2)
C4 0.034(3) 0.012(2) 0.046(3) 0.000(2) 0.021(3) 0.001(2)
C5 0.028(3) 0.011(2) 0.037(3) -0.0023(19) 0.010(2) -0.0013(19)
C6 0.031(3) 0.013(2) 0.029(3) -0.0010(18) 0.010(2) -0.0011(19)
C7 0.028(3) 0.023(2) 0.039(3) 0.002(2) 0.016(2) 0.002(2)
C8 0.032(3) 0.048(3) 0.040(3) 0.001(3) 0.013(3) 0.005(3)
C9 0.044(3) 0.022(2) 0.042(3) 0.002(2) 0.023(3) 0.001(2)
C10 0.035(3) 0.048(3) 0.062(4) 0.000(3) 0.023(3) 0.002(3)
C11 0.028(3) 0.021(2) 0.047(3) -0.003(2) 0.011(2) -0.002(2)
C12 0.033(3) 0.043(3) 0.032(3) 0.001(2) 0.010(2) 0.000(2)
C13 0.035(3) 0.033(2) 0.035(3) 0.002(2) 0.020(3) 0.007(2)
C14 0.028(4) 0.024(3) 0.032(4) 0.000 0.015(3) 0.000
C15 0.061(4) 0.043(3) 0.029(3) 0.003(2) 0.017(3) 0.001(3)
C16 0.031(4) 0.029(4) 0.029(4) 0.000 0.008(3) 0.000
C17 0.028(4) 0.026(4) 0.047(5) 0.000 0.007(4) 0.000
C18 0.033(3) 0.035(3) 0.032(3) -0.004(2) -0.003(2) -0.002(2)
N1 0.024(2) 0.0184(19) 0.032(2) 0.0001(16) 0.0095(19) 0.0004(16)
N2 0.035(3) 0.024(2) 0.030(2) 0.0018(17) 0.017(2) 0.0020(18)
N3 0.024(2) 0.0219(19) 0.031(2) -0.0013(17) 0.0062(19) -0.0002(17)
O1 0.146(6) 0.075(4) 0.064(4) 0.005(3) -0.017(4) -0.006(4)
I1 0.0551(9) 0.0541(4) 0.0804(15) 0.000 0.0317(11) 0.000
I1A 0.0551(9) 0.0541(4) 0.0804(15) 0.000 0.0317(11) 0.000

loop_
_atom_type_symbol
_atom_type_description
_atom_type_scat_dispersion_real
_atom_type_scat_dispersion_imag
_atom_type_scat_source
C C 0.0033 0.0016 'International Tables Vol C Tables 4.2.6.8 and 6.1.1.4'
H H 0.0000 0.0000 'International Tables Vol C Tables 4.2.6.8 and 6.1.1.4'
Br Br -0.2901 2.4595 'International Tables Vol C Tables 4.2.6.8 and 6.1.1.4'
I I -0.4742 1.8119 'International Tables Vol C Tables 4.2.6.8 and 6.1.1.4'
N N 0.0061 0.0033 'International Tables Vol C Tables 4.2.6.8 and 6.1.1.4'
O O 0.0106 0.0060 'International Tables Vol C Tables 4.2.6.8 and 6.1.1.4'

loop_
_geom_angle_atom_site_label_1
_geom_angle_atom_site_label_2
_geom_angle_atom_site_label_3
_geom_angle
_geom_angle_site_symmetry_1
C2 C1 C6 121.3(4) .
C2 C1 C7 120.3(4) .
C6 C1 C7 118.3(4) .
C1 C2 C3 118.9(4) .
C1 C2 C8 120.5(4) .
C3 C2 C8 120.5(4) .
C2 C3 C9 118.8(4) .
C4 C3 C2 121.3(4) .
C4 C3 C9 119.8(4) .
C3 C4 C5 118.5(4) .
C3 C4 C10 120.9(4) .
C5 C4 C10 120.6(5) .
C4 C5 C11 119.5(4) .
C6 C5 C4 121.0(4) .
C6 C5 C11 119.4(4) .
C1 C6 C12 120.8(4) .
C5 C6 C1 119.0(4) .
C5 C6 C12 120.2(4) .
C1 C7 H7A 109.7 .
C1 C7 H7B 109.7 .
H7A C7 H7B 108.2 .
N1 C7 C1 109.9(3) .
N1 C7 H7A 109.7 .
N1 C7 H7B 109.7 .
C2 C8 H8A 109.5 .
C2 C8 H8B 109.5 .
C2 C8 H8C 109.5 .
H8A C8 H8B 109.5 .
H8A C8 H8C 109.5 .
H8B C8 H8C 109.5 .
C3 C9 H9A 109.7 .
C3 C9 H9B 109.7 .
H9A C9 H9B 108.2 .
N2 C9 C3 110.0(4) .
N2 C9 H9A 109.7 .
N2 C9 H9B 109.7 .
C4 C10 H10A 109.5 .
C4 C10 H10B 109.5 .
C4 C10 H10C 109.5 .
H10A C10 H10B 109.5 .
H10A C10 H10C 109.5 .
H10B C10 H10C 109.5 .
C5 C11 H11A 109.5 .
C5 C11 H11B 109.5 .
H11A C11 H11B 108.1 .
N3 C11 C5 110.6(4) .
N3 C11 H11A 109.5 .
N3 C11 H11B 109.5 .
C6 C12 H12A 109.5 .
C6 C12 H12B 109.5 .
C6 C12 H12C 109.5 .
H12A C12 H12B 109.5 .
H12A C12 H12C 109.5 .
H12B C12 H12C 109.5 .
C13 C13 H13 126.3 4_565
C13 C13 N1 107.3(2) 4_565
N1 C13 H13 126.3 .
N1 C14 H14 125.2 .
N1 C14 H14 125.2 4_565
N1 C14 N1 109.5(6) 4_565
C15 C15 H15 126.4 4_565
C15 C15 N2 107.1(3) 4_565
N2 C15 H15 126.4 .
N2 C16 H16 125.4 4_565
N2 C16 H16 125.4 .
N2 C16 N2 109.3(6) 4_565
N3 C17 H17 125.1 4_565
N3 C17 H17 125.1 .
N3 C17 N3 109.7(6) 4_565
C18 C18 H18 126.3 4_565
C18 C18 N3 107.5(3) 4_565
N3 C18 H18 126.3 .
C13 N1 C7 126.9(4) .
C14 N1 C7 125.2(4) .
C14 N1 C13 107.9(4) .
C15 N2 C9 126.2(4) .
C16 N2 C9 125.5(4) .
C16 N2 C15 108.2(4) .
C17 N3 C11 126.8(4) .
C17 N3 C18 107.7(4) .
C18 N3 C11 125.5(4) .
H1A O1 H1B 91(9) .

loop_
_geom_bond_atom_site_label_1
_geom_bond_atom_site_label_2
_geom_bond_distance
_geom_bond_site_symmetry_2
C1 C2 1.396(6) .
C1 C6 1.412(6) .
C1 C7 1.523(6) .
C2 C3 1.416(6) .
C2 C8 1.516(7) .
C3 C4 1.402(7) .
C3 C9 1.519(6) .
C4 C5 1.421(7) .
C4 C10 1.517(7) .
C5 C6 1.402(6) .
C5 C11 1.519(6) .
C6 C12 1.512(6) .
C7 H7A 0.9700 .
C7 H7B 0.9700 .
C7 N1 1.470(5) .
C8 H8A 0.9600 .
C8 H8B 0.9600 .
C8 H8C 0.9600 .
C9 H9A 0.9700 .
C9 H9B 0.9700 .
C9 N2 1.489(6) .
C10 H10A 0.9600 .
C10 H10B 0.9600 .
C10 H10C 0.9600 .
C11 H11A 0.9700 .
C11 H11B 0.9700 .
C11 N3 1.487(6) .
C12 H12A 0.9600 .
C12 H12B 0.9600 .
C12 H12C 0.9600 .
C13 C13 1.359(9) 4_565
C13 H13 0.9300 .
C13 N1 1.375(6) .
C14 H14 0.9300 .
C14 N1 1.332(5) 4_565
C14 N1 1.332(5) .
C15 C15 1.365(10) 4_565
C15 H15 0.9300 .
C15 N2 1.365(6) .
C16 H16 0.9300 .
C16 N2 1.330(5) .
C16 N2 1.330(5) 4_565
C17 H17 0.9300 .
C17 N3 1.332(6) .
C17 N3 1.332(6) 4_565
C18 C18 1.360(10) 4_565
C18 H18 0.9300 .
C18 N3 1.365(6) .
O1 H1A 0.89(2) .
O1 H1B 0.90(2) .

loop_
_geom_hbond_atom_site_label_D
_geom_hbond_atom_site_label_H
_geom_hbond_atom_site_label_A
_geom_hbond_distance_DH
_geom_hbond_distance_HA
_geom_hbond_distance_DA
_geom_hbond_angle_DHA
O1 H1A Br1 0.89(2) 2.44(6) 3.251(6) 152(10)

loop_
_geom_torsion_atom_site_label_1
_geom_torsion_atom_site_label_2
_geom_torsion_atom_site_label_3
_geom_torsion_atom_site_label_4
_geom_torsion
_geom_torsion_site_symmetry_1
C1 C2 C3 C4 -1.9(6) .
C1 C2 C3 C9 173.7(4) .
C1 C7 N1 C13 141.8(5) .
C1 C7 N1 C14 -39.5(7) .
C2 C1 C6 C5 0.8(6) .
C2 C1 C6 C12 -176.1(4) .
C2 C1 C7 N1 101.1(5) .
C2 C3 C4 C5 1.2(6) .
C2 C3 C4 C10 179.1(4) .
C2 C3 C9 N2 -77.3(5) .
C3 C4 C5 C6 0.5(6) .
C3 C4 C5 C11 177.0(4) .
C3 C9 N2 C15 145.3(5) .
C3 C9 N2 C16 -36.2(7) .
C4 C3 C9 N2 98.4(5) .
C4 C5 C6 C1 -1.5(6) .
C4 C5 C6 C12 175.4(4) .
C4 C5 C11 N3 -85.4(5) .
C5 C11 N3 C17 -11.8(7) .
C5 C11 N3 C18 169.3(5) .
C6 C1 C2 C3 0.9(6) .
C6 C1 C2 C8 177.5(4) .
C6 C1 C7 N1 -74.2(5) .
C6 C5 C11 N3 91.2(5) .
C7 C1 C2 C3 -174.2(4) .
C7 C1 C2 C8 2.4(6) .
C7 C1 C6 C5 176.0(4) .
C7 C1 C6 C12 -0.9(6) .
C8 C2 C3 C4 -178.6(4) .
C8 C2 C3 C9 -2.9(6) .
C9 C3 C4 C5 -174.4(4) .
C9 C3 C4 C10 3.5(6) .
C10 C4 C5 C6 -177.4(4) .
C10 C4 C5 C11 -0.9(6) .
C11 C5 C6 C1 -178.0(4) .
C11 C5 C6 C12 -1.1(6) .
C13 C13 N1 C7 179.8(4) 4_565
C13 C13 N1 C14 0.8(4) 4_565
C15 C15 N2 C9 179.6(4) 4_565
C15 C15 N2 C16 0.8(5) 4_565
C18 C18 N3 C11 179.5(4) 4_565
C18 C18 N3 C17 0.4(5) 4_565
N1 C14 N1 C7 179.7(3) 4_565
N1 C14 N1 C13 -1.4(7) 4_565
N2 C16 N2 C9 179.9(3) 4_565
N2 C16 N2 C15 -1.4(8) 4_565
N3 C17 N3 C11 -179.8(3) 4_565
N3 C17 N3 C18 -0.7(8) 4_565
